data_1572434
loop_
_publ_author_name
'Miller, Justin D.'
'Walsh, Mitchell M.'
'Lee, Kyounghoon'
'Moore, Curtis E.'
'Thomas, Christine M.'

_publ_section_title
;
 Hydrogen atom abstraction as a synthetic route to a square planar
 Co<sup>II</sup> complex with a redox-active tetradentate PNNP ligand.
;
_journal_issue 37
_journal_name_full 'Chemical science'
_journal_page_first 15311
_journal_page_last 15320
_journal_paper_doi 10.1039/d4sc03364g
_journal_volume 15
_journal_year 2024
_chemical_absolute_configuration ad
_chemical_formula_moiety 'C38 H30 Co N2 P2, C4 H8 O'
_chemical_formula_sum 'C42 H38 Co N2 O P2'
_chemical_formula_weight 707.61
_chemical_properties_physical Air-sensitive,Moisture-sensitive,Oxygen-sensitive
_space_group_crystal_system monoclinic
_space_group_IT_number 5
_space_group_name_Hall 'C 2y'
_space_group_name_H-M_alt 'C 1 2 1'
_atom_sites_solution_hydrogens geom
_atom_sites_solution_primary dual
_atom_sites_solution_secondary difmap
_audit_creation_date 2024-02-19
_audit_creation_method
;
Olex2 1.5-alpha
(compiled 2024.02.16 svn.r378c4104 for OlexSys, GUI svn.r6928)
;
_audit_update_record
;
2024-05-09 deposited with the CCDC.	2024-08-19 downloaded from the CCDC.
;
_cell_angle_alpha 90
_cell_angle_beta 120.359(2)
_cell_angle_gamma 90
_cell_formula_units_Z 2
_cell_length_a 15.4283(9)
_cell_length_b 9.7434(5)
_cell_length_c 12.9567(8)
_cell_measurement_reflns_used 9919
_cell_measurement_temperature 100.0
_cell_measurement_theta_max 28.283
_cell_measurement_theta_min 2.655
_cell_volume 1680.63(17)
_computing_cell_refinement 'SAINT v8.40B (Bruker, 2021)'
_computing_data_collection 'APEX3 v2022.10-0 (Bruker, 2022)'
_computing_data_reduction 'SAINT v8.40B (Bruker, 2021)'
_computing_molecular_graphics 'Olex2 1.5-alpha (Dolomanov et al., 2009)'
_computing_publication_material 'Olex2 1.5-alpha (Dolomanov et al., 2009)'
_computing_structure_refinement 'XL  (Sheldrick, 2008)'
_computing_structure_solution 'ShelXT (Sheldrick, 2015)'
_diffrn_ambient_temperature 100.0
_diffrn_detector 'Bruker Photon III area detector'
_diffrn_detector_area_resol_mean 10.5
_diffrn_detector_type 'CMOS area detector'
_diffrn_measured_fraction_theta_full 0.996
_diffrn_measured_fraction_theta_max 0.985
_diffrn_measurement_device 'Kappa Four-Circle Diffractometer'
_diffrn_measurement_device_type 'Bruker D8 Venture'
_diffrn_measurement_method '\w and \f scans'
_diffrn_radiation_monochromator 'Double Bounce Multilayer Mirrors'
_diffrn_radiation_probe x-ray
_diffrn_radiation_type MoK\a
_diffrn_radiation_wavelength 0.71073
_diffrn_radiation_xray_symbol K-L~3~
_diffrn_reflns_av_R_equivalents 0.0294
_diffrn_reflns_av_unetI/netI 0.0226
_diffrn_reflns_Laue_measured_fraction_full 0.996
_diffrn_reflns_Laue_measured_fraction_max 0.985
_diffrn_reflns_limit_h_max 20
_diffrn_reflns_limit_h_min -20
_diffrn_reflns_limit_k_max 12
_diffrn_reflns_limit_k_min -12
_diffrn_reflns_limit_l_max 17
_diffrn_reflns_limit_l_min -16
_diffrn_reflns_number 21081
_diffrn_reflns_point_group_measured_fraction_full 0.996
_diffrn_reflns_point_group_measured_fraction_max 0.952
_diffrn_reflns_theta_full 25.000
_diffrn_reflns_theta_max 28.332
_diffrn_reflns_theta_min 2.590
_diffrn_source 'Micro Focus Rotating Anode'
_diffrn_source_current 50.0
_diffrn_source_power 2.5
_diffrn_source_type 'Bruker TXS'
_diffrn_source_voltage 50.0
_diffrn_standards_number 0
_exptl_absorpt_coefficient_mu 0.644
_exptl_absorpt_correction_T_max 0.0962
_exptl_absorpt_correction_T_min 0.0681
_exptl_absorpt_correction_type multi-scan
_exptl_absorpt_process_details
;
SADABS-2016/2 (Bruker,2016/2) was used for absorption correction.
wR2(int) was 0.0888 before and 0.0428 after correction.
The Ratio of minimum to maximum transmission is 0.7079.
The \l/2 correction factor is Not present.
;
_exptl_crystal_colour 'reddish orange'
_exptl_crystal_colour_modifier reddish
_exptl_crystal_colour_primary orange
_exptl_crystal_density_diffrn 1.398
_exptl_crystal_description block
_exptl_crystal_F_000 738
_exptl_crystal_recrystallization_method 'Re-crystallisation from solvent: THF, pentane'
_exptl_crystal_size_max 0.152
_exptl_crystal_size_mid 0.084
_exptl_crystal_size_min 0.035
_refine_diff_density_max 0.309
_refine_diff_density_min -0.198
_refine_diff_density_rms 0.046
_refine_ls_abs_structure_details
;
 Flack x determined using 1669 quotients [(I+)-(I-)]/[(I+)+(I-)]
 (Parsons, Flack and Wagner, Acta Cryst. B69 (2013) 249-259).
;
_refine_ls_abs_structure_Flack 0.003(5)
_refine_ls_extinction_method none
_refine_ls_goodness_of_fit_ref 1.100
_refine_ls_hydrogen_treatment constr
_refine_ls_matrix_type full
_refine_ls_number_parameters 218
_refine_ls_number_reflns 3977
_refine_ls_number_restraints 1
_refine_ls_restrained_S_all 1.099
_refine_ls_R_factor_all 0.0294
_refine_ls_R_factor_gt 0.0273
_refine_ls_shift/su_max 0.000
_refine_ls_shift/su_mean 0.000
_refine_ls_structure_factor_coef Fsqd
_refine_ls_weighting_details 'w=1/[\s^2^(Fo^2^)+(0.0193P)^2^+1.6315P] where P=(Fo^2^+2Fc^2^)/3'
_refine_ls_weighting_scheme calc
_refine_ls_wR_factor_gt 0.0622
_refine_ls_wR_factor_ref 0.0632
_reflns_Friedel_coverage 0.826
_reflns_Friedel_fraction_full 0.996
_reflns_Friedel_fraction_max 0.914
_reflns_number_gt 3813
_reflns_number_total 3977
_reflns_threshold_expression 'I > 2\s(I)'
_cod_data_source_file d4sc03364g2.cif
_cod_data_source_block Thomas_JM-066
_cod_depositor_comments
;
The following automatic conversions were performed:

data item '_diffrn_radiation_probe' value 'X-ray' was changed to
'x-ray' in accordance with the
/home/data/users/saulius/crontab/automatic-downloads/rss-feeds/RSC/lib/dictionaries/cif_core.dic
dictionary named 'cif_core.dic' version 2.4.2 last updated on
2011-04-26.

Automatic conversion script
Id: cif_fix_values 8170 2020-07-09 18:12:32Z antanas 

 Adding full bibliography for 1572433--1572439.cif.
;
_cod_database_code 1572434
_shelx_shelxl_version_number 2019/1
_shelx_space_group_comment
;
The symmetry employed for this shelxl refinement is uniquely defined
by the following loop, which should always be used as a source of
symmetry information in preference to the above space-group names.
They are only intended as comments.
;
_shelx_estimated_absorpt_t_max 0.978
_shelx_estimated_absorpt_t_min 0.909
_olex2_refinement_description
;
1. Fixed Uiso
 At 1.2 times of:
  All C(H) groups, All C(H,H) groups
2.a Secondary CH2 refined with riding coordinates:
 C1S(H1SA,H1SB), C2S(H2SA,H2SB)
2.b Aromatic/amide H refined with riding coordinates:
 C3(H3), C4(H4), C5(H5), C6(H6), C7(H7), C9(H9), C10(H10), C11(H11), C12(H12),
 C13(H13), C15(H15), C16(H16), C17(H17), C18(H18), C19(H19)
;
_olex2_submission_special_instructions 'No special instructions were received'

loop_
_space_group_symop_operation_xyz
'x, y, z'
'-x, y, -z'
'x+1/2, y+1/2, z'
'-x+1/2, y+1/2, -z'

loop_
_atom_site_label
_atom_site_type_symbol
_atom_site_fract_x
_atom_site_fract_y
_atom_site_fract_z
_atom_site_U_iso_or_equiv
_atom_site_adp_type
_atom_site_occupancy
_atom_site_site_symmetry_order
_atom_site_calc_flag
_atom_site_refinement_flags_posn
_atom_site_refinement_flags_adp
_atom_site_refinement_flags_occupancy
_atom_site_disorder_assembly
_atom_site_disorder_group
Co1 Co 0.500000 0.41228(4) 1.000000 0.01954(12) Uani 1 2 d S T P . .
P1 P 0.40593(5) 0.54881(6) 0.85067(7) 0.01909(15) Uani 1 1 d . . . . .
N1 N 0.42910(17) 0.2690(2) 0.8935(2) 0.0243(5) Uani 1 1 d . . . . .
C1 C 0.33170(17) 0.4254(3) 0.7347(2) 0.0207(5) Uani 1 1 d . . . . .
C2 C 0.35597(19) 0.2882(3) 0.7754(2) 0.0219(5) Uani 1 1 d . . . . .
C3 C 0.30276(19) 0.1823(3) 0.6933(2) 0.0248(5) Uani 1 1 d . . . . .
H3 H 0.317995 0.089058 0.717159 0.030 Uiso 1 1 calc R U . . .
C4 C 0.2281(2) 0.2143(3) 0.5775(2) 0.0265(6) Uani 1 1 d . . . . .
H4 H 0.192531 0.141848 0.523330 0.032 Uiso 1 1 calc R U . . .
C5 C 0.20392(19) 0.3485(3) 0.5388(2) 0.0269(6) Uani 1 1 d . . . . .
H5 H 0.152487 0.368190 0.459271 0.032 Uiso 1 1 calc R U . . .
C6 C 0.25626(19) 0.4543(3) 0.6185(2) 0.0226(5) Uani 1 1 d . . . . .
H6 H 0.240280 0.546954 0.593149 0.027 Uiso 1 1 calc R U . . .
C7 C 0.46352(19) 0.1371(3) 0.9394(2) 0.0250(6) Uani 1 1 d . . . . .
H7 H 0.439589 0.055930 0.892593 0.030 Uiso 1 1 calc R U . . .
C8 C 0.46973(17) 0.6561(3) 0.7944(2) 0.0204(5) Uani 1 1 d . . . . .
C9 C 0.49007(19) 0.6069(3) 0.7077(2) 0.0247(5) Uani 1 1 d . . . . .
H9 H 0.463895 0.520583 0.670890 0.030 Uiso 1 1 calc R U . . .
C10 C 0.5484(2) 0.6833(3) 0.6749(3) 0.0300(6) Uani 1 1 d . . . . .
H10 H 0.562081 0.648871 0.616021 0.036 Uiso 1 1 calc R U . . .
C11 C 0.5866(2) 0.8087(3) 0.7273(3) 0.0315(6) Uani 1 1 d . . . . .
H11 H 0.627032 0.860022 0.705223 0.038 Uiso 1 1 calc R U . . .
C12 C 0.5659(2) 0.8598(3) 0.8123(3) 0.0310(6) Uani 1 1 d . . . . .
H12 H 0.591212 0.947004 0.847516 0.037 Uiso 1 1 calc R U . . .
C13 C 0.5082(2) 0.7839(3) 0.8461(2) 0.0264(5) Uani 1 1 d . . . . .
H13 H 0.494701 0.819246 0.904900 0.032 Uiso 1 1 calc R U . . .
C14 C 0.31482(18) 0.6621(3) 0.8574(2) 0.0213(5) Uani 1 1 d . . . . .
C15 C 0.2730(2) 0.7751(3) 0.7822(3) 0.0283(6) Uani 1 1 d . . . . .
H15 H 0.295093 0.799266 0.728255 0.034 Uiso 1 1 calc R U . . .
C16 C 0.1987(2) 0.8527(3) 0.7861(3) 0.0340(6) Uani 1 1 d . . . . .
H16 H 0.170444 0.929927 0.734999 0.041 Uiso 1 1 calc R U . . .
C17 C 0.1664(2) 0.8169(3) 0.8645(3) 0.0319(7) Uani 1 1 d . . . . .
H17 H 0.115133 0.868960 0.866298 0.038 Uiso 1 1 calc R U . . .
C18 C 0.2081(2) 0.7063(3) 0.9400(3) 0.0315(7) Uani 1 1 d . . . . .
H18 H 0.186278 0.683327 0.994556 0.038 Uiso 1 1 calc R U . . .
C19 C 0.2822(2) 0.6280(3) 0.9367(3) 0.0285(6) Uani 1 1 d . . . . .
H19 H 0.310434 0.551285 0.988415 0.034 Uiso 1 1 calc R U . . .
O1S O 0.000000 0.8559(3) 0.500000 0.0423(8) Uani 1 2 d S T P . .
C1S C 0.0446(3) 0.7692(4) 0.4510(3) 0.0446(9) Uani 1 1 d . . . . .
H1SA H 0.118658 0.770241 0.502255 0.054 Uiso 1 1 calc R U . . .
H1SB H 0.026570 0.800868 0.369910 0.054 Uiso 1 1 calc R U . . .
C2S C 0.0045(3) 0.6270(4) 0.4454(3) 0.0460(9) Uani 1 1 d . . . . .
H2SA H -0.061412 0.613272 0.372003 0.055 Uiso 1 1 calc R U . . .
H2SB H 0.052077 0.555822 0.449808 0.055 Uiso 1 1 calc R U . . .

loop_
_atom_site_aniso_label
_atom_site_aniso_U_11
_atom_site_aniso_U_22
_atom_site_aniso_U_33
_atom_site_aniso_U_23
_atom_site_aniso_U_13
_atom_site_aniso_U_12
Co1 0.0208(2) 0.0141(2) 0.0224(3) 0.000 0.0099(2) 0.000
P1 0.0188(3) 0.0165(3) 0.0225(3) 0.0007(3) 0.0108(3) 0.0000(3)
N1 0.0246(11) 0.0163(10) 0.0281(12) -0.0012(9) 0.0105(9) -0.0008(9)
C1 0.0190(11) 0.0217(13) 0.0256(12) -0.0003(11) 0.0144(10) -0.0013(11)
C2 0.0194(11) 0.0228(13) 0.0247(13) -0.0010(10) 0.0121(11) -0.0007(10)
C3 0.0245(12) 0.0221(12) 0.0296(13) -0.0047(11) 0.0150(11) -0.0013(10)
C4 0.0232(12) 0.0308(14) 0.0278(14) -0.0088(11) 0.0148(11) -0.0041(10)
C5 0.0198(12) 0.0372(15) 0.0229(13) -0.0038(12) 0.0102(10) -0.0007(11)
C6 0.0208(12) 0.0240(12) 0.0252(13) 0.0007(10) 0.0132(11) 0.0009(9)
C7 0.0263(13) 0.0147(12) 0.0365(15) 0.0000(10) 0.0179(12) -0.0002(10)
C8 0.0162(10) 0.0210(12) 0.0224(12) 0.0029(9) 0.0086(9) 0.0010(9)
C9 0.0200(11) 0.0283(13) 0.0261(13) 0.0015(11) 0.0119(10) 0.0014(10)
C10 0.0249(13) 0.0373(16) 0.0309(15) 0.0068(13) 0.0164(12) 0.0035(12)
C11 0.0251(13) 0.0359(15) 0.0372(16) 0.0111(13) 0.0185(12) 0.0006(12)
C12 0.0304(14) 0.0248(12) 0.0390(16) 0.0027(11) 0.0185(13) -0.0057(11)
C13 0.0268(13) 0.0235(13) 0.0306(14) -0.0005(10) 0.0158(11) -0.0007(10)
C14 0.0190(11) 0.0197(12) 0.0248(12) -0.0026(9) 0.0109(10) -0.0016(9)
C15 0.0271(13) 0.0246(13) 0.0335(15) 0.0024(11) 0.0155(12) 0.0037(11)
C16 0.0284(14) 0.0273(13) 0.0443(17) 0.0023(13) 0.0170(13) 0.0068(11)
C17 0.0201(13) 0.0334(15) 0.0399(17) -0.0122(13) 0.0135(12) -0.0009(11)
C18 0.0265(13) 0.0390(18) 0.0350(17) -0.0052(14) 0.0199(13) -0.0043(13)
C19 0.0261(13) 0.0304(14) 0.0313(14) 0.0010(11) 0.0161(11) -0.0020(11)
O1S 0.0387(17) 0.0235(14) 0.060(2) 0.000 0.0210(16) 0.000
C1S 0.0362(17) 0.055(2) 0.048(2) 0.0135(17) 0.0253(16) 0.0065(16)
C2S 0.0429(18) 0.0363(18) 0.0430(19) -0.0048(14) 0.0101(16) 0.0156(15)

loop_
_atom_type_symbol
_atom_type_description
_atom_type_scat_dispersion_real
_atom_type_scat_dispersion_imag
_atom_type_scat_source
C C 0.0033 0.0016 'International Tables Vol C Tables 4.2.6.8 and 6.1.1.4'
H H 0.0000 0.0000 'International Tables Vol C Tables 4.2.6.8 and 6.1.1.4'
N N 0.0061 0.0033 'International Tables Vol C Tables 4.2.6.8 and 6.1.1.4'
O O 0.0106 0.0060 'International Tables Vol C Tables 4.2.6.8 and 6.1.1.4'
P P 0.1023 0.0942 'International Tables Vol C Tables 4.2.6.8 and 6.1.1.4'
Co Co 0.3494 0.9721 'International Tables Vol C Tables 4.2.6.8 and 6.1.1.4'

loop_
_exptl_crystal_face_index_h
_exptl_crystal_face_index_k
_exptl_crystal_face_index_l
_exptl_crystal_face_perp_dist
-1.00 0.00 0.00 0.0110
-1.00 0.00 1.00 0.0090
0.00 0.00 1.00 0.0120
0.00 0.00 -1.00 0.0170
0.00 1.00 0.00 0.0740
0.00 -1.00 0.00 0.0760
1.00 0.00 0.00 0.0300
1.00 0.00 -1.00 0.0390

loop_
_geom_angle_atom_site_label_1
_geom_angle_atom_site_label_2
_geom_angle_atom_site_label_3
_geom_angle
_geom_angle_site_symmetry_1
_geom_angle_site_symmetry_3
_geom_angle_publ_flag
P1 Co1 P1 105.06(4) . 2_657 ?
N1 Co1 P1 85.55(8) . . ?
N1 Co1 P1 169.26(7) 2_657 . ?
N1 Co1 P1 169.26(7) . 2_657 ?
N1 Co1 P1 85.55(8) 2_657 2_657 ?
N1 Co1 N1 83.90(14) . 2_657 ?
C1 P1 Co1 100.89(9) . . ?
C1 P1 C8 107.00(12) . . ?
C1 P1 C14 105.18(12) . . ?
C8 P1 Co1 116.87(8) . . ?
C8 P1 C14 104.91(12) . . ?
C14 P1 Co1 120.59(9) . . ?
C2 N1 Co1 124.08(18) . . ?
C2 N1 C7 121.1(2) . . ?
C7 N1 Co1 114.50(18) . . ?
C2 C1 P1 112.40(18) . . ?
C6 C1 P1 126.7(2) . . ?
C6 C1 C2 120.9(3) . . ?
N1 C2 C1 117.0(2) . . ?
N1 C2 C3 125.1(2) . . ?
C3 C2 C1 117.8(2) . . ?
C2 C3 H3 120.0 . . ?
C4 C3 C2 120.0(3) . . ?
C4 C3 H3 120.0 . . ?
C3 C4 H4 119.1 . . ?
C5 C4 C3 121.9(3) . . ?
C5 C4 H4 119.1 . . ?
C4 C5 H5 120.6 . . ?
C4 C5 C6 118.9(3) . . ?
C6 C5 H5 120.6 . . ?
C1 C6 C5 120.6(3) . . ?
C1 C6 H6 119.7 . . ?
C5 C6 H6 119.7 . . ?
N1 C7 H7 123.4 . . ?
C7 C7 N1 113.22(15) 2_657 . ?
C7 C7 H7 123.4 2_657 . ?
C9 C8 P1 120.77(19) . . ?
C9 C8 C13 118.6(2) . . ?
C13 C8 P1 120.3(2) . . ?
C8 C9 H9 119.8 . . ?
C10 C9 C8 120.4(3) . . ?
C10 C9 H9 119.8 . . ?
C9 C10 H10 119.8 . . ?
C11 C10 C9 120.4(3) . . ?
C11 C10 H10 119.8 . . ?
C10 C11 H11 120.1 . . ?
C10 C11 C12 119.9(3) . . ?
C12 C11 H11 120.1 . . ?
C11 C12 H12 119.9 . . ?
C11 C12 C13 120.1(3) . . ?
C13 C12 H12 119.9 . . ?
C8 C13 H13 119.7 . . ?
C12 C13 C8 120.6(3) . . ?
C12 C13 H13 119.7 . . ?
C15 C14 P1 122.8(2) . . ?
C15 C14 C19 119.4(2) . . ?
C19 C14 P1 117.7(2) . . ?
C14 C15 H15 119.9 . . ?
C14 C15 C16 120.2(3) . . ?
C16 C15 H15 119.9 . . ?
C15 C16 H16 120.1 . . ?
C17 C16 C15 119.8(3) . . ?
C17 C16 H16 120.1 . . ?
C16 C17 H17 119.8 . . ?
C18 C17 C16 120.5(3) . . ?
C18 C17 H17 119.8 . . ?
C17 C18 H18 119.9 . . ?
C17 C18 C19 120.1(3) . . ?
C19 C18 H18 119.9 . . ?
C14 C19 H19 120.0 . . ?
C18 C19 C14 120.0(3) . . ?
C18 C19 H19 120.0 . . ?
C1S O1S C1S 107.3(4) . 2_556 ?
O1S C1S H1SA 110.4 . . ?
O1S C1S H1SB 110.4 . . ?
O1S C1S C2S 106.7(3) . . ?
H1SA C1S H1SB 108.6 . . ?
C2S C1S H1SA 110.4 . . ?
C2S C1S H1SB 110.4 . . ?
C1S C2S H2SA 111.6 . . ?
C1S C2S H2SB 111.6 . . ?
C2S C2S C1S 100.9(2) 2_556 . ?
C2S C2S H2SA 111.6 2_556 . ?
C2S C2S H2SB 111.6 2_556 . ?
H2SA C2S H2SB 109.4 . . ?

loop_
_geom_bond_atom_site_label_1
_geom_bond_atom_site_label_2
_geom_bond_distance
_geom_bond_site_symmetry_2
_geom_bond_publ_flag
Co1 P1 2.1866(7) 2_657 ?
Co1 P1 2.1865(7) . ?
Co1 N1 1.878(2) . ?
Co1 N1 1.878(2) 2_657 ?
P1 C1 1.810(3) . ?
P1 C8 1.822(3) . ?
P1 C14 1.823(3) . ?
N1 C2 1.380(3) . ?
N1 C7 1.403(3) . ?
C1 C2 1.417(4) . ?
C1 C6 1.389(3) . ?
C2 C3 1.410(3) . ?
C3 H3 0.9500 . ?
C3 C4 1.388(4) . ?
C4 H4 0.9500 . ?
C4 C5 1.383(4) . ?
C5 H5 0.9500 . ?
C5 C6 1.391(4) . ?
C6 H6 0.9500 . ?
C7 C7 1.396(5) 2_657 ?
C7 H7 0.9500 . ?
C8 C9 1.395(4) . ?
C8 C13 1.396(4) . ?
C9 H9 0.9500 . ?
C9 C10 1.390(4) . ?
C10 H10 0.9500 . ?
C10 C11 1.376(5) . ?
C11 H11 0.9500 . ?
C11 C12 1.385(4) . ?
C12 H12 0.9500 . ?
C12 C13 1.387(4) . ?
C13 H13 0.9500 . ?
C14 C15 1.393(4) . ?
C14 C19 1.394(4) . ?
C15 H15 0.9500 . ?
C15 C16 1.394(4) . ?
C16 H16 0.9500 . ?
C16 C17 1.385(4) . ?
C17 H17 0.9500 . ?
C17 C18 1.377(4) . ?
C18 H18 0.9500 . ?
C18 C19 1.393(4) . ?
C19 H19 0.9500 . ?
O1S C1S 1.426(4) 2_556 ?
O1S C1S 1.426(4) . ?
C1S H1SA 0.9900 . ?
C1S H1SB 0.9900 . ?
C1S C2S 1.504(5) . ?
C2S C2S 1.489(7) 2_556 ?
C2S H2SA 0.9900 . ?
C2S H2SB 0.9900 . ?

loop_
_geom_torsion_atom_site_label_1
_geom_torsion_atom_site_label_2
_geom_torsion_atom_site_label_3
_geom_torsion_atom_site_label_4
_geom_torsion
_geom_torsion_site_symmetry_1
_geom_torsion_site_symmetry_2
_geom_torsion_site_symmetry_3
_geom_torsion_site_symmetry_4
_geom_torsion_publ_flag
Co1 P1 C1 C2 0.53(19) . . . . ?
Co1 P1 C1 C6 178.6(2) . . . . ?
Co1 P1 C8 C9 86.5(2) . . . . ?
Co1 P1 C8 C13 -87.0(2) . . . . ?
Co1 P1 C14 C15 162.27(19) . . . . ?
Co1 P1 C14 C19 -21.6(2) . . . . ?
Co1 N1 C2 C1 -2.1(3) . . . . ?
Co1 N1 C2 C3 179.0(2) . . . . ?
Co1 N1 C7 C7 7.1(4) . . . 2_657 ?
P1 Co1 N1 C2 173.0(3) 2_657 . . . ?
P1 Co1 N1 C2 2.0(2) . . . . ?
P1 Co1 N1 C7 -13.6(5) 2_657 . . . ?
P1 Co1 N1 C7 175.40(19) . . . . ?
P1 C1 C2 N1 0.7(3) . . . . ?
P1 C1 C2 C3 179.68(19) . . . . ?
P1 C1 C6 C5 -179.0(2) . . . . ?
P1 C8 C9 C10 -172.8(2) . . . . ?
P1 C8 C13 C12 173.2(2) . . . . ?
P1 C14 C15 C16 175.8(2) . . . . ?
P1 C14 C19 C18 -176.1(2) . . . . ?
N1 Co1 N1 C2 -176.0(3) 2_657 . . . ?
N1 Co1 N1 C7 -2.55(13) 2_657 . . . ?
N1 C2 C3 C4 177.7(2) . . . . ?
C1 P1 C8 C9 -25.6(2) . . . . ?
C1 P1 C8 C13 160.9(2) . . . . ?
C1 P1 C14 C15 -84.9(2) . . . . ?
C1 P1 C14 C19 91.3(2) . . . . ?
C1 C2 C3 C4 -1.2(4) . . . . ?
C2 N1 C7 C7 -179.2(3) . . . 2_657 ?
C2 C1 C6 C5 -1.0(4) . . . . ?
C2 C3 C4 C5 0.4(4) . . . . ?
C3 C4 C5 C6 0.1(4) . . . . ?
C4 C5 C6 C1 0.2(4) . . . . ?
C6 C1 C2 N1 -177.5(2) . . . . ?
C6 C1 C2 C3 1.5(4) . . . . ?
C7 N1 C2 C1 -175.1(2) . . . . ?
C7 N1 C2 C3 6.0(4) . . . . ?
C8 P1 C1 C2 123.22(18) . . . . ?
C8 P1 C1 C6 -58.7(2) . . . . ?
C8 P1 C14 C15 27.8(2) . . . . ?
C8 P1 C14 C19 -156.1(2) . . . . ?
C8 C9 C10 C11 -0.2(4) . . . . ?
C9 C8 C13 C12 -0.4(4) . . . . ?
C9 C10 C11 C12 -0.7(4) . . . . ?
C10 C11 C12 C13 1.1(4) . . . . ?
C11 C12 C13 C8 -0.5(4) . . . . ?
C13 C8 C9 C10 0.7(4) . . . . ?
C14 P1 C1 C2 -125.58(18) . . . . ?
C14 P1 C1 C6 52.5(2) . . . . ?
C14 P1 C8 C9 -137.0(2) . . . . ?
C14 P1 C8 C13 49.5(2) . . . . ?
C14 C15 C16 C17 -0.2(4) . . . . ?
C15 C14 C19 C18 0.2(4) . . . . ?
C15 C16 C17 C18 0.9(4) . . . . ?
C16 C17 C18 C19 -1.1(4) . . . . ?
C17 C18 C19 C14 0.5(4) . . . . ?
C19 C14 C15 C16 -0.3(4) . . . . ?
O1S C1S C2S C2S -34.5(4) . . . 2_556 ?
C1S O1S C1S C2S 13.32(17) 2_556 . . . ?
